data_8100358
loop_
_publ_author_name
'Weil, Matthias'

_publ_section_title
;
Refinement of the crystal structure of trimercury(II) orthoborate, 
Hg~3~(BO3)~2~
;
_journal_issue 2
_journal_name_full 'Zeitschrift f\"ur Kristallographie - New Crystal Structures'
_journal_page_first 155
_journal_page_last 156
_journal_volume 218
_journal_year 2003
_chemical_formula_moiety '(Hg 2+)3, (B O3 3-)2'
_chemical_formula_structural 'Hg3 (B O3)2'
_chemical_formula_sum 'B2 Hg3 O6'
_chemical_formula_weight 719.39
_space_group_IT_number 167
_symmetry_cell_setting trigonal
_symmetry_space_group_name_Hall '-R 3 2"c'
_symmetry_space_group_name_H-M 'R -3 c :H'
_cell_angle_alpha 90.00
_cell_angle_beta 90.00
_cell_angle_gamma 120.00
_cell_formula_units_Z 6
_cell_length_a 8.8936(9)
_cell_length_b 8.8936(9)
_cell_length_c 13.052(3)
_cell_measurement_temperature 293(2)
_cell_volume 894.0(2)
_diffrn_ambient_temperature 293(2)
_exptl_crystal_density_diffrn 8.017
_cod_original_sg_symbol_H-M 'R -3 c'
_cod_database_code 8100358

loop_
_symmetry_equiv_pos_as_xyz
'x, y, z'
'-y, x-y, z'
'-x+y, -x, z'
'y, x, -z+1/2'
'x-y, -y, -z+1/2'
'-x, -x+y, -z+1/2'
'x+2/3, y+1/3, z+1/3'
'-y+2/3, x-y+1/3, z+1/3'
'-x+y+2/3, -x+1/3, z+1/3'
'y+2/3, x+1/3, -z+5/6'
'x-y+2/3, -y+1/3, -z+5/6'
'-x+2/3, -x+y+1/3, -z+5/6'
'x+1/3, y+2/3, z+2/3'
'-y+1/3, x-y+2/3, z+2/3'
'-x+y+1/3, -x+2/3, z+2/3'
'y+1/3, x+2/3, -z+7/6'
'x-y+1/3, -y+2/3, -z+7/6'
'-x+1/3, -x+y+2/3, -z+7/6'
'-x, -y, -z'
'y, -x+y, -z'
'x-y, x, -z'
'-y, -x, z-1/2'
'-x+y, y, z-1/2'
'x, x-y, z-1/2'
'-x+2/3, -y+1/3, -z+1/3'
'y+2/3, -x+y+1/3, -z+1/3'
'x-y+2/3, x+1/3, -z+1/3'
'-y+2/3, -x+1/3, z-1/6'
'-x+y+2/3, y+1/3, z-1/6'
'x+2/3, x-y+1/3, z-1/6'
'-x+1/3, -y+2/3, -z+2/3'
'y+1/3, -x+y+2/3, -z+2/3'
'x-y+1/3, x+2/3, -z+2/3'
'-y+1/3, -x+2/3, z+1/6'
'-x+y+1/3, y+2/3, z+1/6'
'x+1/3, x-y+2/3, z+1/6'

loop_
_atom_site_label
_atom_site_type_symbol
_atom_site_fract_x
_atom_site_fract_y
_atom_site_fract_z
_atom_site_U_iso_or_equiv
_atom_site_adp_type
_atom_site_occupancy
_atom_site_symmetry_multiplicity
_atom_site_Wyckoff_symbol
_atom_site_calc_flag
_atom_site_refinement_flags
_atom_site_disorder_assembly
_atom_site_disorder_group
Hg Hg 0.35247(5) 0.0000 0.2500 0.01360(18) Uani 1 18 e d S . .
B B 0.0000 0.0000 0.3873(6) 0.0098(15) Uani 1 12 c d S . .
O O 0.1776(5) 0.0738(5) 0.1111(3) 0.0160(7) Uani 1 36 f d . . .

loop_
_atom_site_aniso_label
_atom_site_aniso_U_11
_atom_site_aniso_U_22
_atom_site_aniso_U_33
_atom_site_aniso_U_23
_atom_site_aniso_U_13
_atom_site_aniso_U_12
Hg 0.0117(2) 0.0101(2) 0.0184(2) 0.00075(7) 0.00037(4) 0.00506(11)
B 0.009(2) 0.009(2) 0.012(3) 0.000 0.000 0.0044(12)
O 0.0102(17) 0.0104(18) 0.0268(16) 0.0022(14) -0.0031(13) 0.0046(16)

loop_
_geom_bond_atom_site_label_1
_geom_bond_atom_site_label_2
_geom_bond_distance
_geom_bond_site_symmetry_2
_geom_bond_publ_flag
Hg O 2.033(4) 25 y
Hg O 2.033(4) 35_545 y
Hg O 2.675(4) . y
Hg O 2.675(4) 5 y
Hg B 2.9086(11) 28 y
Hg B 2.9086(11) 31_545 y
Hg O 3.027(4) 26 y
Hg O 3.027(4) 36_545 y
Hg O 3.044(4) 9 y
Hg O 3.044(4) 16_544 y
B O 1.375(4) 6 y
B O 1.375(4) 5 y
B O 1.375(4) 4 y
